data_7150430
loop_
_publ_author_name
'Donohoe, Timothy J.'
'Johnson, Dale J.'
'Mace, Laura H.'
'Thomas, Rhian E.'
'Chiu, Jessica Y. K.'
'Rodrigues, Jason S.'
'Compton, Richard G.'
'Banks, Craig E.'
'Tomcik, Peter'
'Bamford, Mark J.'
'Ichihara, Osamu'

_publ_section_title
;
 The ammonia-free partial reduction of substituted pyridinium salts.
;
_journal_issue 6
_journal_name_full 'Organic &amp; biomolecular chemistry'
_journal_page_first 1071
_journal_page_last 1084
_journal_paper_doi 10.1039/b517462g
_journal_volume 4
_journal_year 2006
_chemical_compound_source
;
synthesis as described
;
_chemical_formula_moiety ' C9 H13 N1 O3 '
_chemical_formula_sum 'C9 H13 N O3'
_chemical_formula_weight 183.21
_chemical_name_systematic
;
?
;
_space_group_IT_number 14
_symmetry_cell_setting monoclinic
_symmetry_space_group_name_Hall '-P 2yn'
_symmetry_space_group_name_H-M 'P 1 21/n 1'
_atom_sites_solution_hydrogens geom
_atom_sites_solution_primary direct
_cell_angle_alpha 90
_cell_angle_beta 105.5450(8)
_cell_angle_gamma 90
_cell_formula_units_Z 4
_cell_length_a 7.1187(2)
_cell_length_b 12.4355(2)
_cell_length_c 10.6250(3)
_cell_measurement_reflns_used 12098
_cell_measurement_temperature 150
_cell_measurement_theta_max 28
_cell_measurement_theta_min 5
_cell_volume 906.17(4)
_computing_cell_refinement
;
KappaCCD software 'DENZO' (Otwinowski & Minor, 1996)
;
_computing_data_collection
;
KappaCCD software 'Collect' (Nonius, 2000)
;
_computing_data_reduction
;
KappaCCD software 'DENZO' (Otwinowski & Minor, 1996)
;
_computing_publication_material
;
CRYSTALS (Watkin et al, 2001)
;
_computing_structure_refinement
;
CRYSTALS (Watkin et al, 2001)
;
_computing_structure_solution 'SIR92 (Giacovazzo et al, 1992)'
_diffrn_ambient_temperature 150
_diffrn_measured_fraction_theta_full 0.998
_diffrn_measured_fraction_theta_max 0.998
_diffrn_measurement_device_type
;
Nonius KappaCCD
;
_diffrn_measurement_method \w
_diffrn_radiation_monochromator graphite
_diffrn_radiation_type 'Mo K\a'
_diffrn_radiation_wavelength 0.71073
_diffrn_reflns_av_R_equivalents 0.030
_diffrn_reflns_limit_h_max 9
_diffrn_reflns_limit_h_min -9
_diffrn_reflns_limit_k_max 16
_diffrn_reflns_limit_k_min -16
_diffrn_reflns_limit_l_max 13
_diffrn_reflns_limit_l_min -13
_diffrn_reflns_number 12098
_diffrn_reflns_theta_full 27.504
_diffrn_reflns_theta_max 27.504
_diffrn_reflns_theta_min 5.160
_diffrn_standards_decay_% 0.00
_diffrn_standards_interval_count 0
_diffrn_standards_interval_time 0
_diffrn_standards_number 0
_exptl_absorpt_coefficient_mu 0.101
_exptl_absorpt_correction_T_max 0.97
_exptl_absorpt_correction_T_min 0.96
_exptl_absorpt_correction_type multi-scan
_exptl_absorpt_process_details
;
Denzo/Scalepack (Otwinowski & Minor, 1996)
;
_exptl_crystal_colour ' colourless '
_exptl_crystal_density_diffrn 1.343
_exptl_crystal_description ' prism '
_exptl_crystal_F_000 392.000
_exptl_crystal_size_max 0.40
_exptl_crystal_size_mid 0.28
_exptl_crystal_size_min 0.26
_refine_diff_density_max 0.27
_refine_diff_density_min -0.21
_refine_ls_extinction_method None
_refine_ls_goodness_of_fit_ref 1.0774
_refine_ls_hydrogen_treatment noref
_refine_ls_matrix_type full
_refine_ls_number_parameters 118
_refine_ls_number_reflns 1581
_refine_ls_number_restraints 0
_refine_ls_R_factor_all 0.0502
_refine_ls_R_factor_gt 0.0372
_refine_ls_shift/su_max 0.006516
_refine_ls_structure_factor_coef F
_refine_ls_weighting_details
;
Method, part 1, Chebychev polynomial, (Watkin, 1994, Prince, 1982)
[weight] = 1.0/[A~0~*T~0~(x)+A~1~*T~1~(x) ... +A~n-1~]*T~n-1~(x)]
where A~i~ are the Chebychev coefficients listed below and x= Fcalc/Fmax
Method = Robust Weighting (Prince, 1982)
W = [weight] * [1-(deltaF/6*sigmaF)^2^]^2^
A~i~ are:
0.731 0.432 0.389
;
_refine_ls_weighting_scheme calc
_refine_ls_wR_factor_all 0.0539
_refine_ls_wR_factor_gt 0.0459
_refine_ls_wR_factor_ref 0.0459
_reflns_limit_h_max 8
_reflns_limit_h_min -9
_reflns_limit_k_max 16
_reflns_limit_k_min 0
_reflns_limit_l_max 13
_reflns_limit_l_min 0
_reflns_number_gt 1581
_reflns_number_total 2070
_reflns_threshold_expression I>3.00u(I)
_cod_data_source_file b517462g.txt
_cod_data_source_block arc722
_cod_depositor_comments
;
The following automatic conversions were performed:
'_symmetry_cell_setting' value 'Monoclinic' changed to 'monoclinic'
according to '/home/saulius/struct/CIF-dictionaries/cif_core.dic'
dictionary named 'cif_core.dic' version 2.4.1 from 2010-06-29.

Automatic conversion script
Id: cif_fix_enum 1527 2010-12-29 10:47:43Z saulius 
;
_cod_original_sg_symbol_H-M 'P 1 21/n 1 '
_cod_original_formula_sum ' C9 H13 N1 O3 '
_cod_database_code 7150430

loop_
_symmetry_equiv_pos_as_xyz
x,y,z
-x,-y,-z
-x+1/2,y+1/2,-z+1/2
x+1/2,-y+1/2,z+1/2

loop_
_atom_site_label
_atom_site_type_symbol
_atom_site_fract_x
_atom_site_fract_y
_atom_site_fract_z
_atom_site_U_iso_or_equiv
_atom_site_occupancy
_atom_site_adp_type
N1 N 0.44755(15) 0.09844(8) 0.1675(1) 0.0212 1.0000 Uani
C1 C 0.62925(18) 0.13547(11) 0.21936(12) 0.0232 1.0000 Uani
C2 C 0.67515(18) 0.24003(11) 0.25504(13) 0.0246 1.0000 Uani
C3 C 0.53155(18) 0.3228(1) 0.21865(12) 0.0220 1.0000 Uani
C4 C 0.33430(18) 0.2843(1) 0.13741(12) 0.0217 1.0000 Uani
C5 C 0.28606(17) 0.1702(1) 0.17249(11) 0.0192 1.0000 Uani
C6 C 0.4130(2) -0.01633(11) 0.14109(15) 0.0302 1.0000 Uani
O1 O 0.56255(15) 0.41977(8) 0.2420(1) 0.0306 1.0000 Uani
C7 C 0.0923(2) 0.13270(11) 0.08001(13) 0.0284 1.0000 Uani
C8 C 0.25433(16) 0.1713(1) 0.31059(11) 0.0192 1.0000 Uani
O2 O 0.16254(15) 0.24052(8) 0.3469(1) 0.0309 1.0000 Uani
O3 O 0.32733(13) 0.08507(7) 0.38147(9) 0.0242 1.0000 Uani
C9 C 0.2718(2) 0.07333(12) 0.50252(14) 0.0296 1.0000 Uani
H11 H 0.7390 0.0828 0.2329 0.0291 1.0000 Uiso
H21 H 0.8104 0.2586 0.3070 0.0298 1.0000 Uiso
H41 H 0.2319 0.3343 0.1517 0.0258 1.0000 Uiso
H42 H 0.3337 0.2857 0.0432 0.0258 1.0000 Uiso
H61 H 0.5386 -0.0524 0.1414 0.0380 1.0000 Uiso
H62 H 0.3592 -0.0490 0.2101 0.0380 1.0000 Uiso
H63 H 0.3175 -0.0260 0.0537 0.0380 1.0000 Uiso
H71 H -0.0141 0.1834 0.0860 0.0325 1.0000 Uiso
H72 H 0.1039 0.1315 -0.0117 0.0325 1.0000 Uiso
H73 H 0.0608 0.0588 0.1055 0.0325 1.0000 Uiso
H91 H 0.3330 0.0069 0.5488 0.0373 1.0000 Uiso
H92 H 0.3174 0.1374 0.5593 0.0373 1.0000 Uiso
H93 H 0.1267 0.0676 0.4828 0.0373 1.0000 Uiso

loop_
_atom_site_aniso_label
_atom_site_aniso_U_11
_atom_site_aniso_U_22
_atom_site_aniso_U_33
_atom_site_aniso_U_23
_atom_site_aniso_U_13
_atom_site_aniso_U_12
N1 0.0273(5) 0.0158(5) 0.0231(5) -0.0005(4) 0.0111(4) 0.0015(4)
C1 0.0244(6) 0.0258(6) 0.0224(6) 0.0042(5) 0.0115(5) 0.0039(5)
C2 0.0215(6) 0.0279(7) 0.0252(6) 0.0002(5) 0.0078(5) -0.0028(5)
C3 0.0273(6) 0.0214(6) 0.0202(6) -0.0005(5) 0.0115(5) -0.0045(5)
C4 0.0260(6) 0.0171(6) 0.0213(6) 0.0018(4) 0.0053(5) 0.0006(5)
C5 0.0209(5) 0.0174(5) 0.0192(5) 0.0005(4) 0.0053(4) 0.0010(4)
C6 0.0436(8) 0.0168(6) 0.0346(7) -0.0029(5) 0.0181(6) -0.0008(5)
O1 0.0382(5) 0.0209(5) 0.0353(5) -0.0045(4) 0.0142(4) -0.0077(4)
C7 0.0285(7) 0.0268(7) 0.0260(7) -0.0002(5) 0.0006(5) -0.0046(5)
C8 0.0172(5) 0.0179(6) 0.0224(6) -0.0006(4) 0.0052(4) -0.0017(4)
O2 0.0361(5) 0.0271(5) 0.0338(5) 0.0012(4) 0.0169(4) 0.0093(4)
O3 0.0311(5) 0.0232(5) 0.0219(5) 0.0048(3) 0.0132(4) 0.0061(4)
C9 0.0388(7) 0.0319(7) 0.0224(6) 0.0040(5) 0.0156(5) 0.0026(6)

loop_
_atom_type_symbol
_atom_type_scat_dispersion_real
_atom_type_scat_dispersion_imag
_atom_type_scat_Cromer_Mann_a1
_atom_type_scat_Cromer_Mann_b1
_atom_type_scat_Cromer_Mann_a2
_atom_type_scat_Cromer_Mann_b2
_atom_type_scat_Cromer_Mann_a3
_atom_type_scat_Cromer_Mann_b3
_atom_type_scat_Cromer_Mann_a4
_atom_type_scat_Cromer_Mann_b4
_atom_type_scat_Cromer_Mann_c
_atom_type_scat_source
'C ' 0.0033 0.0016 2.3100 20.8439 1.0200 10.2075 1.5886 0.5687 0.8650 51.6512 0.2156 International_Tables_Vol_IV_Table_2.2B
'H ' 0.0000 0.0000 0.4930 10.5109 0.3229 26.1257 0.1402 3.1424 0.0408 57.7998 0.0030 International_Tables_Vol_IV_Table_2.2B
'N ' 0.0061 0.0033 12.2126 0.0057 3.1322 9.8933 2.0125 28.9975 1.1663 0.5826 -11.5290 International_Tables_Vol_IV_Table_2.2B
'O ' 0.0106 0.0060 3.0485 13.2771 2.2868 5.7011 1.5463 0.3239 0.8670 32.9089 0.2508 International_Tables_Vol_IV_Table_2.2B

loop_
_geom_angle_atom_site_label_1
_geom_angle_site_symmetry_1
_geom_angle_atom_site_label_2
_geom_angle_site_symmetry_2
_geom_angle_atom_site_label_3
_geom_angle_site_symmetry_3
_geom_angle
_geom_angle_publ_flag
C1 . N1 . C5 . 117.0(1) yes
C1 . N1 . C6 . 120.46(11) yes
C5 . N1 . C6 . 120.47(11) yes
N1 . C1 . C2 . 124.81(12) yes
N1 . C1 . H11 . 117.595 no
C2 . C1 . H11 . 117.595 no
C1 . C2 . C3 . 120.59(11) yes
C1 . C2 . H21 . 119.703 no
C3 . C2 . H21 . 119.703 no
C2 . C3 . C4 . 114.36(11) yes
C2 . C3 . O1 . 124.82(12) yes
C4 . C3 . O1 . 120.66(12) yes
C3 . C4 . C5 . 112.9(1) yes
C3 . C4 . H41 . 108.611 no
C5 . C4 . H41 . 108.611 no
C3 . C4 . H42 . 108.612 no
C5 . C4 . H42 . 108.611 no
H41 . C4 . H42 . 109.466 no
N1 . C5 . C4 . 109.0(1) yes
N1 . C5 . C7 . 111.7(1) yes
C4 . C5 . C7 . 110.3(1) yes
N1 . C5 . C8 . 110.81(9) yes
C4 . C5 . C8 . 108.9(1) yes
C7 . C5 . C8 . 106.0(1) yes
N1 . C6 . H61 . 109.467 no
N1 . C6 . H62 . 109.467 no
H61 . C6 . H62 . 109.476 no
N1 . C6 . H63 . 109.466 no
H61 . C6 . H63 . 109.475 no
H62 . C6 . H63 . 109.476 no
C5 . C7 . H71 . 109.466 no
C5 . C7 . H72 . 109.467 no
H71 . C7 . H72 . 109.475 no
C5 . C7 . H73 . 109.467 no
H71 . C7 . H73 . 109.475 no
H72 . C7 . H73 . 109.476 no
C5 . C8 . O2 . 122.69(11) yes
C5 . C8 . O3 . 113.3(1) yes
O2 . C8 . O3 . 123.84(12) yes
C8 . O3 . C9 . 115.1(1) yes
O3 . C9 . H91 . 109.467 no
O3 . C9 . H92 . 109.467 no
H91 . C9 . H92 . 109.475 no
O3 . C9 . H93 . 109.467 no
H91 . C9 . H93 . 109.475 no
H92 . C9 . H93 . 109.476 no

loop_
_geom_bond_atom_site_label_1
_geom_bond_site_symmetry_1
_geom_bond_atom_site_label_2
_geom_bond_site_symmetry_2
_geom_bond_distance
_geom_bond_publ_flag
N1 . C1 . 1.3442(17) yes
N1 . C5 . 1.4673(15) yes
N1 . C6 . 1.4625(17) yes
C1 . C2 . 1.3692(19) yes
C1 . H11 . 1.000 no
C2 . C3 . 1.4293(18) yes
C2 . H21 . 1.000 no
C3 . C4 . 1.5156(17) yes
C3 . O1 . 1.2385(16) yes
C4 . C5 . 1.5293(17) yes
C4 . H41 . 1.000 no
C4 . H42 . 1.000 no
C5 . C7 . 1.5361(17) yes
C5 . C8 . 1.5434(17) yes
C6 . H61 . 1.000 no
C6 . H62 . 1.000 no
C6 . H63 . 1.000 no
C7 . H71 . 1.000 no
C7 . H72 . 1.000 no
C7 . H73 . 1.000 no
C8 . O2 . 1.2051(16) yes
C8 . O3 . 1.3327(15) yes
O3 . C9 . 1.4506(16) yes
C9 . H91 . 1.000 no
C9 . H92 . 1.000 no
C9 . H93 . 1.000 no
